data_7041369
loop_
_publ_author_name
'Guo, Mei'
'Wang, Yue'
'Wu, Jianfeng'
'Zhao, Lang'
'Tang, Jinkui'

_publ_section_title
;
 Structures and magnetic properties of dysprosium complexes: the effect of
 crystallization temperature.
;
_journal_issue 2
_journal_name_full 'Dalton transactions (Cambridge, England : 2003)'
_journal_page_first 564
_journal_page_last 570
_journal_paper_doi 10.1039/c6dt04268f
_journal_volume 46
_journal_year 2017
_chemical_formula_moiety 'C62 H82 Dy2 N12 O36'
_chemical_formula_sum 'C62 H82 Dy2 N12 O36'
_chemical_formula_weight 1896.39
_chemical_melting_point ?
_space_group_crystal_system triclinic
_space_group_IT_number 2
_space_group_name_Hall '-P 1'
_space_group_name_H-M_alt 'P -1'
_symmetry_space_group_name_Hall '-P 1'
_symmetry_space_group_name_H-M 'P -1'
_atom_sites_solution_hydrogens mixed
_audit_creation_method SHELXL-2014/7
_audit_update_record
;
2016-12-06 deposited with the CCDC.
2016-12-07 downloaded from the CCDC.
;
_cell_angle_alpha 95.920(4)
_cell_angle_beta 106.142(3)
_cell_angle_gamma 94.254(4)
_cell_formula_units_Z 1
_cell_length_a 12.324(2)
_cell_length_b 12.526(2)
_cell_length_c 12.897(2)
_cell_measurement_reflns_used 3123
_cell_measurement_temperature 293(2)
_cell_measurement_theta_max 25.75
_cell_measurement_theta_min 2.26
_cell_volume 1891.2(5)
_computing_cell_refinement 'Bruker SMART'
_computing_data_collection 'Bruker SMART'
_computing_data_reduction 'Bruker SAINT'
_computing_molecular_graphics 'SHELXL-2014/7 (Sheldrick, 2014)'
_computing_publication_material 'SHELXL-2014/7 (Sheldrick, 2014)'
_computing_structure_refinement 'SHELXL-2014/7 (Sheldrick, 2014)'
_computing_structure_solution 'SHELXL-2014/7 (Sheldrick, 2014)'
_diffrn_ambient_temperature 293(2)
_diffrn_measured_fraction_theta_full 0.997
_diffrn_measured_fraction_theta_max 0.989
_diffrn_measurement_device_type 'Bruker APEX-II CCD'
_diffrn_measurement_method '\f and \w scans'
_diffrn_radiation_type MoK\a
_diffrn_radiation_wavelength 0.71073
_diffrn_reflns_av_R_equivalents 0.1035
_diffrn_reflns_av_unetI/netI 0.1909
_diffrn_reflns_Laue_measured_fraction_full 0.997
_diffrn_reflns_Laue_measured_fraction_max 0.989
_diffrn_reflns_limit_h_max 15
_diffrn_reflns_limit_h_min -13
_diffrn_reflns_limit_k_max 15
_diffrn_reflns_limit_k_min -14
_diffrn_reflns_limit_l_max 12
_diffrn_reflns_limit_l_min -15
_diffrn_reflns_number 11871
_diffrn_reflns_point_group_measured_fraction_full 0.997
_diffrn_reflns_point_group_measured_fraction_max 0.989
_diffrn_reflns_theta_full 25.242
_diffrn_reflns_theta_max 26.085
_diffrn_reflns_theta_min 1.644
_exptl_absorpt_coefficient_mu 2.061
_exptl_absorpt_correction_T_max 0.649
_exptl_absorpt_correction_T_min 0.629
_exptl_absorpt_correction_type multi-scan
_exptl_absorpt_process_details (sadabs;bruker,2000)
_exptl_crystal_colour red
_exptl_crystal_density_diffrn 1.665
_exptl_crystal_description block
_exptl_crystal_F_000 958
_exptl_crystal_size_max 0.23
_exptl_crystal_size_mid 0.22
_exptl_crystal_size_min 0.21
_refine_diff_density_max 4.541
_refine_diff_density_min -3.436
_refine_diff_density_rms 0.236
_refine_ls_extinction_method none
_refine_ls_goodness_of_fit_ref 0.976
_refine_ls_hydrogen_treatment constr
_refine_ls_matrix_type full
_refine_ls_number_parameters 518
_refine_ls_number_reflns 7421
_refine_ls_number_restraints 24
_refine_ls_restrained_S_all 0.975
_refine_ls_R_factor_all 0.1192
_refine_ls_R_factor_gt 0.0758
_refine_ls_shift/su_max 0.001
_refine_ls_shift/su_mean 0.000
_refine_ls_structure_factor_coef Fsqd
_refine_ls_weighting_details 'w=1/[\s^2^(Fo^2^)+(0.0775P)^2^] where P=(Fo^2^+2Fc^2^)/3'
_refine_ls_weighting_scheme calc
_refine_ls_wR_factor_gt 0.1748
_refine_ls_wR_factor_ref 0.2027
_reflns_Friedel_coverage 0.000
_reflns_number_gt 4898
_reflns_number_total 7421
_reflns_threshold_expression 'I > 2\s(I)'
_cod_data_source_file c6dt04268f2.cif
_cod_data_source_block 2
_cod_depositor_comments
;
The following automatic conversions were performed:

'_chemical_melting_point' value 'not measured' was changed to '?' -
the value is undefined or not given.

Automatic conversion script
Id: cif_fix_values 4268 2015-11-12 08:31:59Z antanas 

 Adding full bibliography for 7041368--7041369.cif.
;
_cod_database_code 7041369
_shelx_shelxl_version_number 2014/7
_shelx_space_group_comment
;
The symmetry employed for this shelxl refinement is uniquely defined
by the following loop, which should always be used as a source of
symmetry information in preference to the above space-group names.
They are only intended as comments.
;

loop_
_space_group_symop_operation_xyz
'x, y, z'
'-x, -y, -z'

loop_
_atom_site_label
_atom_site_type_symbol
_atom_site_fract_x
_atom_site_fract_y
_atom_site_fract_z
_atom_site_U_iso_or_equiv
_atom_site_adp_type
_atom_site_occupancy
_atom_site_site_symmetry_order
_atom_site_calc_flag
_atom_site_refinement_flags_posn
_atom_site_refinement_flags_adp
C1 C 1.0853(8) 0.8991(8) 0.9737(9) 0.023(2) Uani 1 1 d . .
H1 H 1.0096 0.9119 0.9606 0.027 Uiso 1 1 calc R U
C2 C 1.1612(8) 0.9373(8) 1.0745(9) 0.026(2) Uani 1 1 d . .
H2 H 1.1376 0.9785 1.1267 0.031 Uiso 1 1 calc R U
C3 C 1.2717(9) 0.9134(8) 1.0960(10) 0.027(2) Uani 1 1 d . .
H3 H 1.3225 0.9367 1.1643 0.032 Uiso 1 1 calc R U
C4 C 1.3085(8) 0.8547(8) 1.0170(9) 0.025(2) Uani 1 1 d . .
H4 H 1.3836 0.8394 1.0330 0.030 Uiso 1 1 calc R U
C5 C 1.2344(8) 0.8187(7) 0.9148(9) 0.019(2) Uani 1 1 d . U
C6 C 1.1189(8) 0.8421(7) 0.8915(9) 0.020(2) Uani 1 1 d . .
C7 C 1.0303(7) 0.8021(7) 0.7890(8) 0.016(2) Uani 1 1 d . .
C8 C 1.0334(8) 0.6802(8) 0.5355(9) 0.023(2) Uani 1 1 d . .
H8 H 1.1110 0.6741 0.5582 0.028 Uiso 1 1 calc R U
C9 C 1.0174(7) 0.5684(7) 0.3619(8) 0.017(2) Uani 1 1 d . .
C10 C 0.9694(8) 0.6381(8) 0.4237(9) 0.021(2) Uani 1 1 d . .
C11 C 0.8597(9) 0.6687(8) 0.3715(10) 0.029(3) Uani 1 1 d . .
H11 H 0.8281 0.7185 0.4099 0.035 Uiso 1 1 calc R U
C12 C 0.8009(8) 0.6279(8) 0.2689(9) 0.024(2) Uani 1 1 d . .
H12 H 0.7280 0.6463 0.2390 0.029 Uiso 1 1 calc R U
C13 C 0.8504(8) 0.5560(8) 0.2054(9) 0.023(2) Uani 1 1 d . .
C14 C 0.9619(8) 0.5276(7) 0.2538(8) 0.019(2) Uani 1 1 d . .
C15 C 1.0121(8) 0.4562(7) 0.1894(9) 0.021(2) Uani 1 1 d . .
C16 C 0.9505(8) 0.4177(7) 0.0820(9) 0.019(2) Uani 1 1 d . U
C17 C 0.8402(8) 0.4493(7) 0.0365(9) 0.023(2) Uani 1 1 d . .
H17 H 0.8008 0.4251 -0.0358 0.027 Uiso 1 1 calc R U
C18 C 0.7921(8) 0.5149(7) 0.0984(9) 0.022(2) Uani 1 1 d . .
H18 H 0.7189 0.5325 0.0685 0.026 Uiso 1 1 calc R U
C19 C 0.9970(8) 0.3487(7) 0.0107(9) 0.020(2) Uani 1 1 d . .
H19 H 0.9538 0.3325 -0.0617 0.024 Uiso 1 1 calc R U
C20 C 1.2088(9) 0.1944(7) -0.0250(9) 0.021(2) Uani 1 1 d . .
C21 C 1.2297(9) 0.1254(7) -0.1144(9) 0.024(2) Uani 1 1 d . .
C22 C 1.3368(9) 0.0863(8) -0.0953(10) 0.026(2) Uani 1 1 d . .
H22 H 1.3893 0.1044 -0.0270 0.031 Uiso 1 1 calc R U
C23 C 1.3658(9) 0.0230(8) -0.1730(9) 0.024(2) Uani 1 1 d . .
H23 H 1.4378 -0.0002 -0.1586 0.028 Uiso 1 1 calc R U
C24 C 1.2864(9) -0.0069(9) -0.2751(10) 0.032(3) Uani 1 1 d . .
H24 H 1.3049 -0.0515 -0.3285 0.039 Uiso 1 1 calc R U
C25 C 1.1810(9) 0.0298(8) -0.2963(10) 0.028(3) Uani 1 1 d . .
H25 H 1.1285 0.0101 -0.3643 0.034 Uiso 1 1 calc R U
C26 C 1.1530(8) 0.0948(7) -0.2183(9) 0.022(2) Uani 1 1 d . .
C27 C 0.6567(11) 0.4215(10) 0.3799(13) 0.053(4) Uani 1 1 d . .
H27A H 0.6052 0.4459 0.4188 0.080 Uiso 1 1 calc R U
H27B H 0.6259 0.4277 0.3040 0.080 Uiso 1 1 calc R U
H27C H 0.7286 0.4650 0.4080 0.080 Uiso 1 1 calc R U
C28 C 0.5023(11) 0.3501(11) 0.0069(12) 0.053(4) Uani 1 1 d . .
H28A H 0.4797 0.4167 0.0336 0.079 Uiso 1 1 calc R U
H28B H 0.4429 0.3152 -0.0551 0.079 Uiso 1 1 calc R U
H28C H 0.5703 0.3647 -0.0141 0.079 Uiso 1 1 calc R U
C29 C 0.4528(19) 0.1852(19) 0.595(2) 0.125(8) Uani 1 1 d . U
H29A H 0.5338 0.1923 0.6080 0.187 Uiso 1 1 calc R U
H29B H 0.4181 0.1333 0.5319 0.187 Uiso 1 1 calc R U
H29C H 0.4344 0.1616 0.6570 0.187 Uiso 1 1 calc R U
C30 C 0.2388(12) 0.7421(11) 0.3231(14) 0.063(5) Uani 1 1 d . .
H30A H 0.2524 0.7980 0.2811 0.094 Uiso 1 1 calc R U
H30B H 0.1651 0.7037 0.2888 0.094 Uiso 1 1 calc R U
H30C H 0.2957 0.6930 0.3273 0.094 Uiso 1 1 calc R U
C31 C 0.8516(11) -0.0262(9) 0.5777(12) 0.046(3) Uani 1 1 d . .
H31A H 0.8936 -0.0839 0.5611 0.068 Uiso 1 1 calc R U
H31B H 0.7772 -0.0353 0.5265 0.068 Uiso 1 1 calc R U
H31C H 0.8448 -0.0273 0.6500 0.068 Uiso 1 1 calc R U
Dy1 Dy 0.76635(4) 0.69499(4) 0.77982(4) 0.02042(18) Uani 1 1 d . .
N1 N 1.0920(6) 0.3080(6) 0.0384(7) 0.0190(18) Uani 1 1 d . .
N2 N 1.1131(7) 0.2433(7) -0.0469(7) 0.024(2) Uani 1 1 d . .
H2A H 1.0665 0.2350 -0.1114 0.028 Uiso 1 1 calc R U
N3 N 0.9870(6) 0.7254(6) 0.6037(7) 0.0175(18) Uani 1 1 d . U
N4 N 1.0644(7) 0.7616(6) 0.7041(7) 0.022(2) Uani 1 1 d . .
H4A H 1.1357 0.7581 0.7122 0.027 Uiso 1 1 calc R U
N5 N 0.6144(7) 0.5010(7) 0.7672(8) 0.025(2) Uani 1 1 d . .
N6 N 0.5954(7) 0.8407(7) 0.7099(8) 0.025(2) Uani 1 1 d . .
O1 O 1.2664(6) 0.7632(6) 0.8357(6) 0.0278(17) Uani 1 1 d . .
H1A H 1.3320 0.7495 0.8598 0.042 Uiso 1 1 calc R U
O2 O 0.9271(5) 0.8088(5) 0.7797(6) 0.0180(15) Uani 1 1 d . .
O3 O 1.1219(5) 0.5416(5) 0.4138(6) 0.0241(17) Uani 1 1 d . .
H3A H 1.1418 0.4975 0.3731 0.036 Uiso 1 1 calc R U
O4 O 1.1160(5) 0.4319(5) 0.2331(6) 0.0207(15) Uani 1 1 d . .
O5 O 1.2759(6) 0.2095(5) 0.0699(6) 0.0238(16) Uani 1 1 d . .
O6 O 1.0483(6) 0.1326(6) -0.2383(6) 0.0297(18) Uani 1 1 d . .
H6 H 1.0139 0.1174 -0.3030 0.045 Uiso 1 1 calc R U
O7 O 0.5693(5) 0.7417(5) 0.7177(6) 0.0237(16) Uani 1 1 d . .
O8 O 0.7001(6) 0.8714(6) 0.7283(6) 0.0293(18) Uani 1 1 d . .
O9 O 0.5226(6) 0.9011(7) 0.6840(7) 0.039(2) Uani 1 1 d . .
O10 O 0.6604(6) 0.5658(6) 0.8553(6) 0.0285(17) Uani 1 1 d . .
O11 O 0.6379(6) 0.5257(6) 0.6832(7) 0.0293(18) Uani 1 1 d . .
O12 O 0.5523(7) 0.4203(6) 0.7670(8) 0.043(2) Uani 1 1 d . .
O13 O 0.7552(5) 0.6838(5) 0.5961(6) 0.0250(17) Uani 1 1 d . .
H13E H 0.8132 0.6889 0.5767 0.038 Uiso 1 1 d R U
H13D H 0.7019 0.7006 0.5474 0.038 Uiso 1 1 d R U
O14 O 0.6721(6) 0.3119(6) 0.3931(8) 0.039(2) Uani 1 1 d . .
H14 H 0.6100 0.2772 0.3826 0.058 Uiso 1 1 calc R U
O15 O 0.5233(6) 0.2818(6) 0.0898(7) 0.0318(19) Uani 1 1 d . .
H15 H 0.4806 0.2924 0.1277 0.048 Uiso 1 1 calc R U
O16 O 0.4125(9) 0.2845(9) 0.5769(10) 0.071(3) Uani 1 1 d . .
H16 H 0.4573 0.3327 0.6181 0.106 Uiso 1 1 calc R U
O17 O 0.2438(8) 0.7885(7) 0.4287(9) 0.053(3) Uani 1 1 d . .
H17A H 0.2809 0.7532 0.4734 0.079 Uiso 1 1 calc R U
O18 O 0.9100(6) 0.0753(6) 0.5711(7) 0.0313(18) Uani 1 1 d . .
H18A H 0.8675 0.1227 0.5701 0.047 Uiso 1 1 calc R U

loop_
_atom_site_aniso_label
_atom_site_aniso_U_11
_atom_site_aniso_U_22
_atom_site_aniso_U_33
_atom_site_aniso_U_23
_atom_site_aniso_U_13
_atom_site_aniso_U_12
C1 0.018(5) 0.019(5) 0.030(7) -0.014(5) 0.011(5) -0.004(4)
C2 0.027(5) 0.012(5) 0.036(7) -0.010(5) 0.011(6) -0.003(4)
C3 0.025(5) 0.016(5) 0.033(7) -0.002(5) 0.001(5) -0.004(4)
C4 0.017(5) 0.016(5) 0.035(7) -0.005(5) -0.001(5) 0.005(4)
C5 0.018(4) 0.011(4) 0.027(6) -0.009(4) 0.010(4) 0.002(4)
C6 0.016(5) 0.004(4) 0.041(7) 0.001(4) 0.009(5) 0.002(4)
C7 0.012(4) 0.005(4) 0.031(6) -0.006(4) 0.008(5) 0.002(3)
C8 0.015(5) 0.015(5) 0.039(7) -0.001(5) 0.010(5) -0.001(4)
C9 0.011(4) 0.010(4) 0.027(6) -0.005(4) 0.005(5) 0.000(4)
C10 0.022(5) 0.014(5) 0.024(6) -0.010(4) 0.008(5) 0.000(4)
C11 0.029(6) 0.021(5) 0.043(8) 0.002(5) 0.020(6) 0.012(5)
C12 0.010(4) 0.023(5) 0.033(7) -0.005(5) -0.001(5) 0.008(4)
C13 0.012(4) 0.017(5) 0.038(7) 0.003(5) 0.007(5) -0.003(4)
C14 0.019(5) 0.016(5) 0.022(6) -0.004(4) 0.007(5) -0.004(4)
C15 0.019(5) 0.009(4) 0.036(7) 0.000(5) 0.013(5) -0.003(4)
C16 0.023(5) 0.005(4) 0.029(6) -0.001(4) 0.009(4) 0.003(3)
C17 0.027(5) 0.007(4) 0.032(7) 0.002(4) 0.006(5) 0.005(4)
C18 0.020(5) 0.009(5) 0.034(7) -0.004(5) 0.005(5) 0.004(4)
C19 0.019(5) 0.007(4) 0.033(7) 0.000(4) 0.009(5) -0.003(4)
C20 0.025(5) 0.012(5) 0.024(7) -0.007(4) 0.010(5) 0.002(4)
C21 0.031(6) 0.006(4) 0.039(7) -0.001(5) 0.021(6) -0.003(4)
C22 0.024(5) 0.020(5) 0.034(7) -0.002(5) 0.013(5) 0.001(4)
C23 0.025(5) 0.013(5) 0.031(7) -0.008(5) 0.009(5) 0.001(4)
C24 0.033(6) 0.020(6) 0.044(8) -0.005(5) 0.016(6) 0.005(5)
C25 0.031(6) 0.023(6) 0.031(7) 0.001(5) 0.011(6) 0.003(5)
C26 0.022(5) 0.007(4) 0.033(7) -0.011(4) 0.008(5) -0.003(4)
C27 0.032(7) 0.037(7) 0.079(12) 0.016(8) -0.004(7) -0.007(6)
C28 0.036(7) 0.038(8) 0.085(12) 0.018(8) 0.015(8) 0.008(6)
C29 0.114(14) 0.108(15) 0.138(16) 0.029(13) 0.018(13) -0.021(12)
C30 0.055(9) 0.039(8) 0.097(14) 0.006(9) 0.029(10) 0.000(7)
C31 0.053(8) 0.027(6) 0.058(10) 0.000(6) 0.022(8) -0.007(6)
Dy1 0.0161(3) 0.0131(2) 0.0308(3) -0.0065(2) 0.0079(2) 0.00184(17)
N1 0.018(4) 0.012(4) 0.026(5) -0.005(4) 0.007(4) 0.001(3)
N2 0.027(5) 0.021(4) 0.021(5) -0.012(4) 0.008(4) 0.007(4)
N3 0.017(4) 0.011(4) 0.019(5) -0.011(3) 0.000(4) 0.000(3)
N4 0.020(4) 0.016(4) 0.035(6) -0.005(4) 0.016(4) 0.003(3)
N5 0.024(5) 0.015(4) 0.035(6) 0.007(4) 0.005(5) 0.000(4)
N6 0.026(5) 0.020(5) 0.031(6) -0.007(4) 0.012(4) 0.010(4)
O1 0.016(3) 0.029(4) 0.034(5) -0.007(4) 0.002(4) 0.007(3)
O2 0.013(3) 0.012(3) 0.026(4) -0.007(3) 0.004(3) -0.001(3)
O3 0.019(3) 0.017(4) 0.032(5) -0.014(3) 0.004(3) 0.009(3)
O4 0.016(3) 0.017(3) 0.026(4) -0.006(3) 0.004(3) 0.007(3)
O5 0.026(4) 0.019(4) 0.026(5) -0.009(3) 0.010(4) 0.004(3)
O6 0.028(4) 0.022(4) 0.032(5) -0.015(4) 0.005(4) 0.003(3)
O7 0.015(3) 0.019(4) 0.035(5) -0.001(3) 0.004(3) 0.003(3)
O8 0.023(4) 0.022(4) 0.047(5) 0.001(4) 0.018(4) 0.003(3)
O9 0.027(4) 0.038(5) 0.051(6) -0.002(4) 0.008(4) 0.017(4)
O10 0.025(4) 0.024(4) 0.028(5) -0.007(4) -0.001(4) -0.002(3)
O11 0.027(4) 0.017(4) 0.042(5) -0.005(4) 0.012(4) -0.001(3)
O12 0.040(5) 0.024(4) 0.060(6) 0.002(4) 0.012(5) -0.017(4)
O13 0.013(3) 0.025(4) 0.033(5) -0.006(3) 0.004(3) 0.000(3)
O14 0.025(4) 0.028(4) 0.059(6) 0.003(4) 0.006(4) 0.003(3)
O15 0.022(4) 0.031(4) 0.046(6) 0.001(4) 0.016(4) 0.008(3)
O16 0.062(7) 0.050(7) 0.075(9) -0.012(6) -0.017(6) 0.012(6)
O17 0.054(6) 0.039(5) 0.064(7) 0.007(5) 0.010(6) 0.021(5)
O18 0.033(4) 0.019(4) 0.042(5) 0.002(4) 0.011(4) 0.005(3)

loop_
_atom_type_symbol
_atom_type_description
_atom_type_scat_dispersion_real
_atom_type_scat_dispersion_imag
_atom_type_scat_source
C C 0.0033 0.0016 'International Tables Vol C Tables 4.2.6.8 and 6.1.1.4'
H H 0.0000 0.0000 'International Tables Vol C Tables 4.2.6.8 and 6.1.1.4'
Dy Dy -0.1892 4.4098 'International Tables Vol C Tables 4.2.6.8 and 6.1.1.4'
N N 0.0061 0.0033 'International Tables Vol C Tables 4.2.6.8 and 6.1.1.4'
O O 0.0106 0.0060 'International Tables Vol C Tables 4.2.6.8 and 6.1.1.4'

loop_
_geom_angle_atom_site_label_1
_geom_angle_atom_site_label_2
_geom_angle_atom_site_label_3
_geom_angle
_geom_angle_site_symmetry_1
_geom_angle_site_symmetry_3
C2 C1 C6 122.0(9) . .
C2 C1 H1 119.0 . .
C6 C1 H1 119.0 . .
C3 C2 C1 119.1(10) . .
C3 C2 H2 120.4 . .
C1 C2 H2 120.4 . .
C2 C3 C4 120.8(11) . .
C2 C3 H3 119.6 . .
C4 C3 H3 119.6 . .
C5 C4 C3 120.8(9) . .
C5 C4 H4 119.6 . .
C3 C4 H4 119.6 . .
O1 C5 C4 122.9(8) . .
O1 C5 C6 118.0(9) . .
C4 C5 C6 119.1(9) . .
C1 C6 C5 118.1(10) . .
C1 C6 C7 117.4(8) . .
C5 C6 C7 124.3(9) . .
O2 C7 N4 120.9(9) . .
O2 C7 C6 121.6(8) . .
N4 C7 C6 117.5(8) . .
N3 C8 C10 122.6(9) . .
N3 C8 H8 118.7 . .
C10 C8 H8 118.7 . .
O3 C9 C14 121.7(8) . .
O3 C9 C10 115.9(9) . .
C14 C9 C10 122.4(9) . .
C9 C10 C11 117.4(10) . .
C9 C10 C8 119.6(9) . .
C11 C10 C8 122.9(9) . .
C12 C11 C10 122.2(9) . .
C12 C11 H11 118.9 . .
C10 C11 H11 118.9 . .
C11 C12 C13 120.1(9) . .
C11 C12 H12 119.9 . .
C13 C12 H12 119.9 . .
C18 C13 C14 120.2(9) . .
C18 C13 C12 121.0(9) . .
C14 C13 C12 118.8(10) . .
C9 C14 C13 118.8(9) . .
C9 C14 C15 122.4(9) . .
C13 C14 C15 118.7(10) . .
O4 C15 C16 122.2(8) . .
O4 C15 C14 118.8(10) . .
C16 C15 C14 119.0(9) . .
C15 C16 C17 120.4(9) . .
C15 C16 C19 122.2(9) . .
C17 C16 C19 117.3(10) . .
C18 C17 C16 120.4(10) . .
C18 C17 H17 119.8 . .
C16 C17 H17 119.8 . .
C17 C18 C13 121.3(10) . .
C17 C18 H18 119.3 . .
C13 C18 H18 119.3 . .
N1 C19 C16 126.2(10) . .
N1 C19 H19 116.9 . .
C16 C19 H19 116.9 . .
O5 C20 N2 119.5(9) . .
O5 C20 C21 123.0(9) . .
N2 C20 C21 117.5(10) . .
C26 C21 C22 116.8(9) . .
C26 C21 C20 126.0(9) . .
C22 C21 C20 117.2(10) . .
C23 C22 C21 122.2(11) . .
C23 C22 H22 118.9 . .
C21 C22 H22 118.9 . .
C22 C23 C24 119.4(10) . .
C22 C23 H23 120.3 . .
C24 C23 H23 120.3 . .
C25 C24 C23 119.9(10) . .
C25 C24 H24 120.1 . .
C23 C24 H24 120.1 . .
C26 C25 C24 120.5(11) . .
C26 C25 H25 119.8 . .
C24 C25 H25 119.8 . .
C25 C26 O6 121.2(10) . .
C25 C26 C21 121.4(9) . .
O6 C26 C21 117.4(8) . .
O14 C27 H27A 109.5 . .
O14 C27 H27B 109.5 . .
H27A C27 H27B 109.5 . .
O14 C27 H27C 109.5 . .
H27A C27 H27C 109.5 . .
H27B C27 H27C 109.5 . .
O15 C28 H28A 109.5 . .
O15 C28 H28B 109.5 . .
H28A C28 H28B 109.5 . .
O15 C28 H28C 109.5 . .
H28A C28 H28C 109.5 . .
H28B C28 H28C 109.5 . .
O16 C29 H29A 109.5 . .
O16 C29 H29B 109.5 . .
H29A C29 H29B 109.5 . .
O16 C29 H29C 109.5 . .
H29A C29 H29C 109.5 . .
H29B C29 H29C 109.5 . .
O17 C30 H30A 109.5 . .
O17 C30 H30B 109.5 . .
H30A C30 H30B 109.5 . .
O17 C30 H30C 109.5 . .
H30A C30 H30C 109.5 . .
H30B C30 H30C 109.5 . .
O18 C31 H31A 109.5 . .
O18 C31 H31B 109.5 . .
H31A C31 H31B 109.5 . .
O18 C31 H31C 109.5 . .
H31A C31 H31C 109.5 . .
H31B C31 H31C 109.5 . .
O4 Dy1 O13 79.3(2) 2_766 .
O4 Dy1 O2 81.3(2) 2_766 .
O13 Dy1 O2 77.1(2) . .
O4 Dy1 O5 132.8(2) 2_766 2_766
O13 Dy1 O5 147.1(2) . 2_766
O2 Dy1 O5 98.3(2) . 2_766
O4 Dy1 O10 87.7(2) 2_766 .
O13 Dy1 O10 123.4(3) . .
O2 Dy1 O10 154.5(2) . .
O5 Dy1 O10 72.7(2) 2_766 .
O4 Dy1 O7 145.3(2) 2_766 .
O13 Dy1 O7 83.7(2) . .
O2 Dy1 O7 123.9(2) . .
O5 Dy1 O7 71.9(2) 2_766 .
O10 Dy1 O7 76.8(2) . .
O4 Dy1 O8 147.6(2) 2_766 .
O13 Dy1 O8 76.5(2) . .
O2 Dy1 O8 72.6(2) . .
O5 Dy1 O8 71.1(2) 2_766 .
O10 Dy1 O8 123.7(2) . .
O7 Dy1 O8 51.7(2) . .
O4 Dy1 N1 70.1(2) 2_766 2_766
O13 Dy1 N1 140.6(2) . 2_766
O2 Dy1 N1 74.4(2) . 2_766
O5 Dy1 N1 64.6(2) 2_766 2_766
O10 Dy1 N1 80.2(2) . 2_766
O7 Dy1 N1 135.1(2) . 2_766
O8 Dy1 N1 118.9(3) . 2_766
O4 Dy1 O11 74.6(2) 2_766 .
O13 Dy1 O11 72.2(2) . .
O2 Dy1 O11 143.8(2) . .
O5 Dy1 O11 118.0(2) 2_766 .
O10 Dy1 O11 51.3(3) . .
O7 Dy1 O11 71.4(2) . .
O8 Dy1 O11 116.9(2) . .
N1 Dy1 O11 120.1(2) 2_766 .
O4 Dy1 N6 158.8(3) 2_766 .
O13 Dy1 N6 79.9(2) . .
O2 Dy1 N6 98.3(2) . .
O5 Dy1 N6 68.4(2) 2_766 .
O10 Dy1 N6 100.1(2) . .
O7 Dy1 N6 26.0(2) . .
O8 Dy1 N6 25.8(2) . .
N1 Dy1 N6 130.5(3) 2_766 .
O11 Dy1 N6 94.8(2) . .
O4 Dy1 N5 80.2(2) 2_766 .
O13 Dy1 N5 97.6(3) . .
O2 Dy1 N5 161.4(2) . .
O5 Dy1 N5 95.7(2) 2_766 .
O10 Dy1 N5 25.9(2) . .
O7 Dy1 N5 72.4(2) . .
O8 Dy1 N5 124.0(2) . .
N1 Dy1 N5 100.7(2) 2_766 .
O11 Dy1 N5 25.5(2) . .
N6 Dy1 N5 98.3(2) . .
C19 N1 N2 113.3(9) . .
C19 N1 Dy1 132.0(7) . 2_766
N2 N1 Dy1 114.2(5) . 2_766
C20 N2 N1 117.7(9) . .
C20 N2 H2A 121.2 . .
N1 N2 H2A 121.2 . .
C8 N3 N4 112.6(8) . .
C7 N4 N3 121.2(8) . .
C7 N4 H4A 119.4 . .
N3 N4 H4A 119.4 . .
O12 N5 O11 122.9(10) . .
O12 N5 O10 121.0(9) . .
O11 N5 O10 116.1(8) . .
O12 N5 Dy1 177.1(8) . .
O11 N5 Dy1 59.9(5) . .
O10 N5 Dy1 56.2(4) . .
O9 N6 O8 122.2(9) . .
O9 N6 O7 121.1(8) . .
O8 N6 O7 116.7(7) . .
O9 N6 Dy1 177.6(7) . .
O8 N6 Dy1 59.1(4) . .
O7 N6 Dy1 57.7(4) . .
C5 O1 H1A 109.5 . .
C7 O2 Dy1 138.0(6) . .
C9 O3 H3A 109.5 . .
C15 O4 Dy1 142.1(6) . 2_766
C20 O5 Dy1 123.4(6) . 2_766
C26 O6 H6 109.5 . .
N6 O7 Dy1 96.3(5) . .
N6 O8 Dy1 95.2(5) . .
N5 O10 Dy1 97.9(5) . .
N5 O11 Dy1 94.6(6) . .
Dy1 O13 H13E 120.5 . .
Dy1 O13 H13D 126.0 . .
H13E O13 H13D 108.6 . .
C27 O14 H14 109.5 . .
C28 O15 H15 109.5 . .
C29 O16 H16 109.5 . .
C30 O17 H17A 109.5 . .
C31 O18 H18A 109.5 . .

loop_
_geom_bond_atom_site_label_1
_geom_bond_atom_site_label_2
_geom_bond_distance
_geom_bond_site_symmetry_2
C1 C2 1.386(15) .
C1 C6 1.392(14) .
C1 H1 0.9300 .
C2 C3 1.374(14) .
C2 H2 0.9300 .
C3 C4 1.392(15) .
C3 H3 0.9300 .
C4 C5 1.386(15) .
C4 H4 0.9300 .
C5 O1 1.341(11) .
C5 C6 1.430(12) .
C6 C7 1.473(15) .
C7 O2 1.254(10) .
C7 N4 1.344(12) .
C8 N3 1.284(12) .
C8 C10 1.459(15) .
C8 H8 0.9300 .
C9 O3 1.360(11) .
C9 C14 1.393(14) .
C9 C10 1.394(12) .
C10 C11 1.432(14) .
C11 C12 1.346(15) .
C11 H11 0.9300 .
C12 C13 1.436(14) .
C12 H12 0.9300 .
C13 C18 1.389(15) .
C13 C14 1.431(13) .
C14 C15 1.445(13) .
C15 O4 1.320(11) .
C15 C16 1.396(15) .
C16 C17 1.426(13) .
C16 C19 1.457(13) .
C17 C18 1.366(13) .
C17 H17 0.9300 .
C18 H18 0.9300 .
C19 N1 1.285(12) .
C19 H19 0.9300 .
C20 O5 1.259(12) .
C20 N2 1.343(12) .
C20 C21 1.462(14) .
C21 C26 1.404(15) .
C21 C22 1.407(13) .
C22 C23 1.356(14) .
C22 H22 0.9300 .
C23 C24 1.400(16) .
C23 H23 0.9300 .
C24 C25 1.374(14) .
C24 H24 0.9300 .
C25 C26 1.364(14) .
C25 H25 0.9300 .
C26 O6 1.373(11) .
C27 O14 1.421(13) .
C27 H27A 0.9600 .
C27 H27B 0.9600 .
C27 H27C 0.9600 .
C28 O15 1.419(14) .
C28 H28A 0.9600 .
C28 H28B 0.9600 .
C28 H28C 0.9600 .
C29 O16 1.39(2) .
C29 H29A 0.9600 .
C29 H29B 0.9600 .
C29 H29C 0.9600 .
C30 O17 1.407(17) .
C30 H30A 0.9600 .
C30 H30B 0.9600 .
C30 H30C 0.9600 .
C31 O18 1.437(13) .
C31 H31A 0.9600 .
C31 H31B 0.9600 .
C31 H31C 0.9600 .
Dy1 O4 2.253(6) 2_766
Dy1 O13 2.324(7) .
Dy1 O2 2.354(6) .
Dy1 O5 2.374(7) 2_766
Dy1 O10 2.447(7) .
Dy1 O7 2.471(6) .
Dy1 O8 2.502(7) .
Dy1 N1 2.509(9) 2_766
Dy1 O11 2.533(7) .
Dy1 N6 2.905(8) .
Dy1 N5 2.917(8) .
N1 N2 1.394(11) .
N1 Dy1 2.509(9) 2_766
N2 H2A 0.8600 .
N3 N4 1.386(12) .
N4 H4A 0.8600 .
N5 O12 1.221(11) .
N5 O11 1.258(11) .
N5 O10 1.286(12) .
N6 O9 1.215(10) .
N6 O8 1.267(11) .
N6 O7 1.280(10) .
O1 H1A 0.8200 .
O3 H3A 0.8200 .
O4 Dy1 2.253(6) 2_766
O5 Dy1 2.374(7) 2_766
O6 H6 0.8200 .
O13 H13E 0.8215 .
O13 H13D 0.8294 .
O14 H14 0.8200 .
O15 H15 0.8200 .
O16 H16 0.8200 .
O17 H17A 0.8200 .
O18 H18A 0.8200 .

loop_
_geom_torsion_atom_site_label_1
_geom_torsion_atom_site_label_2
_geom_torsion_atom_site_label_3
_geom_torsion_atom_site_label_4
_geom_torsion
_geom_torsion_site_symmetry_1
_geom_torsion_site_symmetry_4
C6 C1 C2 C3 -3.5(15) . .
C1 C2 C3 C4 2.1(15) . .
C2 C3 C4 C5 -0.2(15) . .
C3 C4 C5 O1 179.1(9) . .
C3 C4 C5 C6 -0.4(14) . .
C2 C1 C6 C5 2.9(14) . .
C2 C1 C6 C7 177.9(9) . .
O1 C5 C6 C1 179.6(8) . .
C4 C5 C6 C1 -0.9(13) . .
O1 C5 C6 C7 4.9(13) . .
C4 C5 C6 C7 -175.6(9) . .
C1 C6 C7 O2 -7.4(13) . .
C5 C6 C7 O2 167.3(8) . .
C1 C6 C7 N4 170.2(8) . .
C5 C6 C7 N4 -15.1(13) . .
O3 C9 C10 C11 179.5(8) . .
C14 C9 C10 C11 -0.9(14) . .
O3 C9 C10 C8 2.1(13) . .
C14 C9 C10 C8 -178.3(8) . .
N3 C8 C10 C9 -164.9(9) . .
N3 C8 C10 C11 17.8(15) . .
C9 C10 C11 C12 3.7(15) . .
C8 C10 C11 C12 -178.9(9) . .
C10 C11 C12 C13 -3.8(15) . .
C11 C12 C13 C18 -178.5(9) . .
C11 C12 C13 C14 1.0(14) . .
O3 C9 C14 C13 177.8(8) . .
C10 C9 C14 C13 -1.7(13) . .
O3 C9 C14 C15 -1.1(14) . .
C10 C9 C14 C15 179.3(9) . .
C18 C13 C14 C9 -178.8(9) . .
C12 C13 C14 C9 1.7(13) . .
C18 C13 C14 C15 0.2(13) . .
C12 C13 C14 C15 -179.3(8) . .
C9 C14 C15 O4 -2.7(13) . .
C13 C14 C15 O4 178.4(8) . .
C9 C14 C15 C16 179.3(8) . .
C13 C14 C15 C16 0.4(13) . .
O4 C15 C16 C17 -177.5(8) . .
C14 C15 C16 C17 0.5(13) . .
O4 C15 C16 C19 -0.3(14) . .
C14 C15 C16 C19 177.7(8) . .
C15 C16 C17 C18 -2.0(14) . .
C19 C16 C17 C18 -179.3(8) . .
C16 C17 C18 C13 2.6(14) . .
C14 C13 C18 C17 -1.7(14) . .
C12 C13 C18 C17 177.8(9) . .
C15 C16 C19 N1 6.3(14) . .
C17 C16 C19 N1 -176.4(9) . .
O5 C20 C21 C26 172.0(9) . .
N2 C20 C21 C26 -8.0(14) . .
O5 C20 C21 C22 -8.5(14) . .
N2 C20 C21 C22 171.5(8) . .
C26 C21 C22 C23 0.7(14) . .
C20 C21 C22 C23 -178.9(9) . .
C21 C22 C23 C24 -1.6(15) . .
C22 C23 C24 C25 1.4(15) . .
C23 C24 C25 C26 -0.3(15) . .
C24 C25 C26 O6 179.7(9) . .
C24 C25 C26 C21 -0.6(15) . .
C22 C21 C26 C25 0.4(14) . .
C20 C21 C26 C25 180.0(9) . .
C22 C21 C26 O6 -179.9(8) . .
C20 C21 C26 O6 -0.3(14) . .
C16 C19 N1 N2 178.8(8) . .
C16 C19 N1 Dy1 7.4(14) . 2_766
O5 C20 N2 N1 -0.9(13) . .
C21 C20 N2 N1 179.1(8) . .
C19 N1 N2 C20 -177.9(8) . .
Dy1 N1 N2 C20 -4.9(10) 2_766 .
C10 C8 N3 N4 -178.5(8) . .
O2 C7 N4 N3 -0.3(13) . .
C6 C7 N4 N3 -177.9(7) . .
C8 N3 N4 C7 -173.8(8) . .
N4 C7 O2 Dy1 80.4(12) . .
C6 C7 O2 Dy1 -102.1(10) . .
C16 C15 O4 Dy1 -26.0(14) . 2_766
C14 C15 O4 Dy1 156.0(7) . 2_766
N2 C20 O5 Dy1 7.2(12) . 2_766
C21 C20 O5 Dy1 -172.8(6) . 2_766
O9 N6 O7 Dy1 -177.5(8) . .
O8 N6 O7 Dy1 3.9(9) . .
O9 N6 O8 Dy1 177.6(8) . .
O7 N6 O8 Dy1 -3.8(9) . .
O12 N5 O10 Dy1 179.2(8) . .
O11 N5 O10 Dy1 -0.3(8) . .
O12 N5 O11 Dy1 -179.2(8) . .
O10 N5 O11 Dy1 0.3(8) . .
